data_7210462
loop_
_publ_author_name
'Mocilac, Pavle'
'Lough, Alan J.'
'Gallagher, John F.'

_publ_section_title
;
 Structures and conformational analysis of a 3 x 3 isomer grid of nine
 N-(fluorophenyl)pyridinecarboxamides
;
_journal_issue 6
_journal_name_full CrystEngComm
_journal_page_first 1899
_journal_paper_doi 10.1039/c0ce00326c
_journal_volume 13
_journal_year 2011
_chemical_formula_moiety 'C12 H8.96 Cl0.04 F N2 O'
_chemical_formula_sum 'C12 H8.96 Cl0.04 F N2 O'
_chemical_formula_weight 217.68
_chemical_melting_point 367
_chemical_name_common NopF
_chemical_name_systematic
;
?
;
_space_group_IT_number 14
_symmetry_cell_setting monoclinic
_symmetry_space_group_name_Hall '-P 2ybc'
_symmetry_space_group_name_H-M 'P 1 21/c 1'
_atom_sites_solution_hydrogens geom
_atom_sites_solution_primary direct
_atom_sites_solution_secondary difmap
_audit_creation_method SHELXL-97
_cell_angle_alpha 90.00
_cell_angle_beta 95.296(4)
_cell_angle_gamma 90.00
_cell_formula_units_Z 4
_cell_length_a 8.0622(9)
_cell_length_b 6.0665(4)
_cell_length_c 20.392(2)
_cell_measurement_reflns_used 11385
_cell_measurement_temperature 150(2)
_cell_measurement_theta_max 27.5
_cell_measurement_theta_min 2.55
_cell_volume 993.10(16)
_computing_cell_refinement 'DENZO-SMN (Otwinowski and Minor, 1997)'
_computing_data_collection 'kappaCCD Server software (Nonius, 1997)'
_computing_data_reduction 'DENZO-SMN (Otwinowski and Minor, 1997)'
_computing_molecular_graphics 'PLATON (Spek, 2003)'
_computing_publication_material 'SHELXL97 and PREP8 (Ferguson, 1998)'
_computing_structure_refinement 'SHELXL97 (Sheldrick, 2008) and SORTX (McArdle, 1995)'
_computing_structure_solution 'SHELXS97 (Sheldrick, 2008)'
_diffrn_ambient_temperature 150(2)
_diffrn_measured_fraction_theta_full 0.975
_diffrn_measured_fraction_theta_max 0.975
_diffrn_measurement_device 'Nonius KappaCCD'
_diffrn_measurement_method '\f, \w scans with \k offsets'
_diffrn_radiation_monochromator graphite
_diffrn_radiation_source 'fine-focus sealed X-ray tube'
_diffrn_radiation_type MoK\a
_diffrn_radiation_wavelength 0.71073
_diffrn_reflns_av_R_equivalents 0.1009
_diffrn_reflns_av_sigmaI/netI 0.1018
_diffrn_reflns_limit_h_max 10
_diffrn_reflns_limit_h_min -10
_diffrn_reflns_limit_k_max 7
_diffrn_reflns_limit_k_min -6
_diffrn_reflns_limit_l_max 26
_diffrn_reflns_limit_l_min -20
_diffrn_reflns_number 6521
_diffrn_reflns_theta_full 27.56
_diffrn_reflns_theta_max 27.56
_diffrn_reflns_theta_min 3.09
_diffrn_standards_number 6521
_exptl_absorpt_coefficient_mu 0.119
_exptl_absorpt_correction_T_max 0.9964
_exptl_absorpt_correction_T_min 0.9606
_exptl_absorpt_correction_type multi-scan
_exptl_absorpt_process_details '(SORTAV; Blessing, 1995)'
_exptl_crystal_colour colourless
_exptl_crystal_density_diffrn 1.456
_exptl_crystal_density_method 'not measured'
_exptl_crystal_description block
_exptl_crystal_F_000 451.2
_exptl_crystal_size_max 0.34
_exptl_crystal_size_mid 0.20
_exptl_crystal_size_min 0.03
_refine_diff_density_max 0.192
_refine_diff_density_min -0.239
_refine_diff_density_rms 0.044
_refine_ls_extinction_method none
_refine_ls_goodness_of_fit_ref 1.029
_refine_ls_hydrogen_treatment mixed
_refine_ls_matrix_type full
_refine_ls_number_parameters 154
_refine_ls_number_reflns 2234
_refine_ls_number_restraints 0
_refine_ls_restrained_S_all 1.029
_refine_ls_R_factor_all 0.1420
_refine_ls_R_factor_gt 0.0634
_refine_ls_shift/su_max 0.000
_refine_ls_shift/su_mean 0.000
_refine_ls_structure_factor_coef Fsqd
_refine_ls_weighting_details 'w=1/[\s^2^(Fo^2^)+(0.0473P)^2^+0.4318P] where P=(Fo^2^+2Fc^2^)/3'
_refine_ls_weighting_scheme calc
_refine_ls_wR_factor_gt 0.1333
_refine_ls_wR_factor_ref 0.1656
_reflns_number_gt 1187
_reflns_number_total 2234
_reflns_threshold_expression I>2\s(I)
_cod_data_source_file c0ce00326c.txt
_cod_data_source_block NopF_9-04]
_cod_depositor_comments
;
The following automatic conversions were performed:

'_symmetry_cell_setting' value 'Monoclinic' changed to 'monoclinic'
according to the built-in table from CIF Core dictionary named
'cif_core.dic' version 2.4.1 from 2010-06-29.

Automatic conversion script
Id: cif_fix_values 1891 2012-01-12 08:04:46Z andrius 
;
_cod_original_sg_symbol_H-M 'P 21/c'
_cod_database_code 7210462

loop_
_symmetry_equiv_pos_as_xyz
'x, y, z'
'-x, y+1/2, -z+1/2'
'-x, -y, -z'
'x, -y-1/2, z-1/2'

loop_
_atom_site_label
_atom_site_type_symbol
_atom_site_fract_x
_atom_site_fract_y
_atom_site_fract_z
_atom_site_U_iso_or_equiv
_atom_site_adp_type
_atom_site_occupancy
_atom_site_symmetry_multiplicity
_atom_site_calc_flag
_atom_site_refinement_flags
_atom_site_disorder_assembly
_atom_site_disorder_group
F14 F 0.4930(2) 0.1504(3) 0.88278(8) 0.0598(5) Uani 1 1 d . A -1
O1 O 0.0747(2) -0.3521(3) 0.64264(10) 0.0530(6) Uani 1 1 d . A -1
C1 C 0.0164(3) -0.1699(4) 0.62793(13) 0.0412(6) Uani 1 1 d . A -1
N1 N 0.0586(3) 0.0191(4) 0.66073(11) 0.0421(6) Uani 1 1 d . A -1
H1 H 0.013(4) 0.140(5) 0.6411(15) 0.063(9) Uiso 1 1 d . B -1
C11 C 0.1738(3) 0.0444(4) 0.71687(13) 0.0388(6) Uani 1 1 d . A -1
C12 C 0.2051(3) -0.1231(4) 0.76270(14) 0.0431(7) Uani 1 1 d . A -1
H12 H 0.1534 -0.2628 0.7557 0.052 Uiso 1 1 calc R A -1
C13 C 0.3117(3) -0.0858(4) 0.81853(14) 0.0460(7) Uani 1 1 d . A -1
H13 H 0.3321 -0.1986 0.8506 0.055 Uiso 1 1 calc R A -1
C14 C 0.3878(3) 0.1153(4) 0.82734(14) 0.0445(7) Uani 1 1 d . A -1
C15 C 0.3604(3) 0.2829(4) 0.78288(14) 0.0455(7) Uani 1 1 d . A -1
H15 H 0.4141 0.4213 0.7901 0.055 Uiso 1 1 calc R A -1
C16 C 0.2524(3) 0.2464(4) 0.72698(14) 0.0453(7) Uani 1 1 d . A -1
H16 H 0.2321 0.3607 0.6954 0.054 Uiso 1 1 calc R A -1
C21 C -0.1066(3) -0.1412(4) 0.56841(13) 0.0395(6) Uani 1 1 d . A -1
N22 N -0.1663(3) 0.0633(4) 0.55633(11) 0.0443(6) Uani 1 1 d . A -1
C23 C -0.2721(3) 0.0880(4) 0.50236(15) 0.0479(7) Uani 1 1 d . A -1
H23 H -0.3185 0.2299 0.4934 0.057 Uiso 1 1 calc R A -1
C24 C -0.3179(4) -0.0802(5) 0.45894(15) 0.0489(7) Uani 1 1 d . A -1
H24 H -0.3911 -0.0532 0.4206 0.059 Uiso 1 1 calc R A -1
C25 C -0.2554(4) -0.2876(5) 0.47237(15) 0.0505(8) Uani 1 1 d . A -1
H25 H -0.2842 -0.4069 0.4433 0.061 Uiso 0.958(4) 1 calc PR C -1
C26 C -0.1500(3) -0.3195(4) 0.52888(14) 0.0465(7) Uani 1 1 d . A -1
H26 H -0.1083 -0.4622 0.5403 0.056 Uiso 1 1 calc R A -1
Cl25 Cl -0.339(3) -0.403(4) 0.4352(13) 0.089(11) Uiso 0.042(4) 1 d P C -2

loop_
_atom_site_aniso_label
_atom_site_aniso_U_11
_atom_site_aniso_U_22
_atom_site_aniso_U_33
_atom_site_aniso_U_23
_atom_site_aniso_U_13
_atom_site_aniso_U_12
F14 0.0547(11) 0.0672(11) 0.0539(11) -0.0028(8) -0.0148(9) -0.0011(8)
O1 0.0539(12) 0.0478(12) 0.0552(13) 0.0000(9) -0.0067(10) 0.0105(10)
C1 0.0347(15) 0.0476(16) 0.0417(16) 0.0001(13) 0.0064(12) 0.0015(13)
N1 0.0393(14) 0.0435(14) 0.0427(15) 0.0026(11) -0.0008(11) 0.0058(10)
C11 0.0299(14) 0.0460(15) 0.0410(16) 0.0000(12) 0.0060(12) 0.0055(12)
C12 0.0394(15) 0.0453(15) 0.0445(17) 0.0033(13) 0.0045(13) -0.0008(12)
C13 0.0430(17) 0.0495(17) 0.0450(18) 0.0055(12) 0.0017(14) 0.0032(13)
C14 0.0354(15) 0.0543(18) 0.0434(17) -0.0028(13) 0.0002(13) 0.0026(13)
C15 0.0396(16) 0.0447(15) 0.0520(19) -0.0027(13) 0.0030(14) -0.0014(12)
C16 0.0457(17) 0.0412(15) 0.0491(18) 0.0034(12) 0.0042(14) 0.0041(13)
C21 0.0322(14) 0.0435(15) 0.0431(17) 0.0050(12) 0.0050(12) 0.0006(12)
N22 0.0366(13) 0.0485(13) 0.0470(14) 0.0025(11) 0.0005(11) 0.0025(10)
C23 0.0399(16) 0.0461(16) 0.0571(19) 0.0068(14) 0.0019(14) 0.0010(12)
C24 0.0426(17) 0.0535(18) 0.0492(18) 0.0039(13) -0.0036(14) -0.0035(13)
C25 0.0481(18) 0.0513(18) 0.0512(19) -0.0041(14) 0.0005(15) -0.0087(14)
C26 0.0459(17) 0.0446(16) 0.0484(18) 0.0033(13) 0.0016(14) 0.0006(13)

loop_
_atom_type_symbol
_atom_type_description
_atom_type_scat_dispersion_real
_atom_type_scat_dispersion_imag
_atom_type_scat_source
C C 0.0033 0.0016 'International Tables Vol C Tables 4.2.6.8 and 6.1.1.4'
H H 0.0000 0.0000 'International Tables Vol C Tables 4.2.6.8 and 6.1.1.4'
N N 0.0061 0.0033 'International Tables Vol C Tables 4.2.6.8 and 6.1.1.4'
O O 0.0106 0.0060 'International Tables Vol C Tables 4.2.6.8 and 6.1.1.4'
F F 0.0171 0.0103 'International Tables Vol C Tables 4.2.6.8 and 6.1.1.4'
Cl Cl 0.1484 0.1585 'International Tables Vol C Tables 4.2.6.8 and 6.1.1.4'

loop_
_geom_angle_atom_site_label_1
_geom_angle_atom_site_label_2
_geom_angle_atom_site_label_3
_geom_angle
O1 C1 N1 124.6(3)
O1 C1 C21 120.7(2)
N1 C1 C21 114.7(2)
C1 N1 C11 127.4(2)
C1 N1 H1 113.5(19)
C11 N1 H1 118.8(19)
C16 C11 C12 119.7(3)
C16 C11 N1 118.2(2)
C12 C11 N1 122.1(2)
C13 C12 C11 119.8(2)
C13 C12 H12 120.1
C11 C12 H12 120.1
C14 C13 C12 119.4(3)
C14 C13 H13 120.3
C12 C13 H13 120.3
F14 C14 C15 118.9(2)
F14 C14 C13 118.9(2)
C15 C14 C13 122.2(3)
C14 C15 C16 118.5(3)
C14 C15 H15 120.7
C16 C15 H15 120.7
C11 C16 C15 120.5(3)
C11 C16 H16 119.8
C15 C16 H16 119.8
N22 C21 C26 123.4(2)
N22 C21 C1 116.9(2)
C26 C21 C1 119.7(2)
C23 N22 C21 116.4(2)
N22 C23 C24 123.9(3)
N22 C23 H23 118.0
C24 C23 H23 118.0
C25 C24 C23 118.6(3)
C25 C24 H24 120.7
C23 C24 H24 120.7
C24 C25 C26 118.7(3)
C24 C25 H25 120.6
C26 C25 H25 120.6
C21 C26 C25 118.9(3)
C21 C26 H26 120.6
C25 C26 H26 120.6

loop_
_geom_bond_atom_site_label_1
_geom_bond_atom_site_label_2
_geom_bond_distance
F14 C14 1.366(3)
O1 C1 1.227(3)
C1 N1 1.355(3)
C1 C21 1.505(4)
N1 C11 1.414(3)
N1 H1 0.90(3)
C11 C16 1.386(4)
C11 C12 1.388(4)
C12 C13 1.380(4)
C12 H12 0.9500
C13 C14 1.370(4)
C13 H13 0.9500
C14 C15 1.366(4)
C15 C16 1.387(4)
C15 H15 0.9500
C16 H16 0.9500
C21 N22 1.345(3)
C21 C26 1.375(4)
N22 C23 1.337(3)
C23 C24 1.379(4)
C23 H23 0.9500
C24 C25 1.374(4)
C24 H24 0.9500
C25 C26 1.381(4)
C25 H25 0.9500
C26 H26 0.9500

loop_
_geom_hbond_atom_site_label_D
_geom_hbond_atom_site_label_H
_geom_hbond_atom_site_label_A
_geom_hbond_distance_DH
_geom_hbond_distance_HA
_geom_hbond_distance_DA
_geom_hbond_angle_DHA
_geom_hbond_site_symmetry_A
_geom_hbond_publ_flag
N1 H1 N22 0.90(3) 2.20(3) 2.679(3) 113(2) . yes
C12 H12 O1 0.95 2.40 2.925(3) 115 . yes
C16 H16 O1 0.95 2.36 3.238(3) 154 1_565 yes
C25 H25 F14 0.95 2.55 3.408(3) 150 4_455 yes

loop_
_geom_torsion_atom_site_label_1
_geom_torsion_atom_site_label_2
_geom_torsion_atom_site_label_3
_geom_torsion_atom_site_label_4
_geom_torsion
O1 C1 N1 C11 -0.3(4)
C21 C1 N1 C11 -178.1(2)
C1 N1 C11 C16 153.2(3)
C1 N1 C11 C12 -29.2(4)
C16 C11 C12 C13 1.2(4)
N1 C11 C12 C13 -176.4(2)
C11 C12 C13 C14 -1.3(4)
C12 C13 C14 F14 180.0(2)
C12 C13 C14 C15 0.8(4)
F14 C14 C15 C16 -179.5(2)
C13 C14 C15 C16 -0.3(4)
C12 C11 C16 C15 -0.7(4)
N1 C11 C16 C15 177.0(2)
C14 C15 C16 C11 0.3(4)
O1 C1 C21 N22 179.0(2)
N1 C1 C21 N22 -3.1(3)
O1 C1 C21 C26 -2.2(4)
N1 C1 C21 C26 175.7(2)
C26 C21 N22 C23 -0.5(4)
C1 C21 N22 C23 178.3(2)
C21 N22 C23 C24 -1.8(4)
N22 C23 C24 C25 1.9(4)
C23 C24 C25 C26 0.3(4)
N22 C21 C26 C25 2.5(4)
C1 C21 C26 C25 -176.2(2)
C24 C25 C26 C21 -2.3(4)
